data_7229667
loop_
_publ_author_name
'Bujak, Maciej'
'Podsiad\/lo, Marcin'
'Katrusiak, Andrzej'

_publ_section_title
;
 Loose crystals engineered by mismatched halogen bonds in hexachloroethane
;
_journal_issue 3
_journal_name_full CrystEngComm
_journal_page_first 328
_journal_paper_doi 10.1039/C7CE01980G
_journal_volume 20
_journal_year 2018
_chemical_formula_moiety 'C2 Cl6'
_chemical_formula_sum 'C2 Cl6'
_chemical_formula_weight 236.72
_chemical_name_systematic
; 
 Hexachloroethane 
;
_space_group_IT_number 62
_space_group_name_Hall '-P 2ac 2n'
_space_group_name_H-M_alt 'P n m a'
_symmetry_cell_setting orthorhombic
_symmetry_space_group_name_Hall '-P 2ac 2n'
_symmetry_space_group_name_H-M 'P n m a'
_atom_sites_solution_primary direct
_atom_sites_solution_secondary difmap
_audit_creation_method SHELXL-97
_audit_update_record
;
2017-10-27 deposited with the CCDC.
2017-12-07 downloaded from the CCDC.
;
_cell_angle_alpha 90.00
_cell_angle_beta 90.00
_cell_angle_gamma 90.00
_cell_formula_units_Z 4
_cell_length_a 11.5358(4)
_cell_length_b 10.1791(3)
_cell_length_c 6.4013(2)
_cell_measurement_reflns_used 3020
_cell_measurement_temperature 293.0(1)
_cell_measurement_theta_max 29.28
_cell_measurement_theta_min 3.18
_cell_volume 751.67(4)
_computing_cell_refinement 'CrysAlisPro (Oxford Diffraction Ltd., 2010)'
_computing_data_collection 'CrysAlis CCD (Oxford Diffraction Ltd., 2010)'
_computing_data_reduction 'CrysAlisPro (Oxford Diffraction Ltd., 2010)'
_computing_molecular_graphics 'Mercury (Macrae at al., 2008)'
_computing_publication_material 'SHELXL-97 (Sheldrick, 2008, 2015)'
_computing_structure_refinement 'SHELXL-97 (Sheldrick, 2008, 2015)'
_computing_structure_solution 'SHELXS-97 (Sheldrick, 2008)'
_diffrn_ambient_temperature 293.0(1)
_diffrn_measured_fraction_theta_full 0.980
_diffrn_measured_fraction_theta_max 0.980
_diffrn_measurement_device_type Xcalibur
_diffrn_measurement_method \w-scans
_diffrn_radiation_monochromator graphite
_diffrn_radiation_source 'fine-focus sealed tube'
_diffrn_radiation_type MoK\a
_diffrn_radiation_wavelength 0.71073
_diffrn_reflns_av_R_equivalents 0.0144
_diffrn_reflns_av_sigmaI/netI 0.0139
_diffrn_reflns_limit_h_max 15
_diffrn_reflns_limit_h_min -15
_diffrn_reflns_limit_k_max 13
_diffrn_reflns_limit_k_min -13
_diffrn_reflns_limit_l_max 7
_diffrn_reflns_limit_l_min -8
_diffrn_reflns_number 5656
_diffrn_reflns_theta_full 28.97
_diffrn_reflns_theta_max 28.97
_diffrn_reflns_theta_min 3.64
_exptl_absorpt_coefficient_mu 2.177
_exptl_absorpt_correction_T_max 1.000
_exptl_absorpt_correction_T_min 0.819
_exptl_absorpt_correction_type multi-scan
_exptl_absorpt_process_details
;
CrysAlisPro, Oxford Diffraction Ltd., 2010
;
_exptl_crystal_colour colourless
_exptl_crystal_density_diffrn 2.092
_exptl_crystal_density_method 'not measured'
_exptl_crystal_description irregular
_exptl_crystal_F_000 456
_exptl_crystal_size_max 0.33
_exptl_crystal_size_mid 0.26
_exptl_crystal_size_min 0.22
_refine_diff_density_max 0.380
_refine_diff_density_min -0.319
_refine_diff_density_rms 0.053
_refine_ls_extinction_coef 0.008(2)
_refine_ls_extinction_expression Fc\^*\^=kFc[1+0.001xFc\^2\^\l\^3\^/sin(2\q)]\^-1/4
_refine_ls_extinction_method SHELXL
_refine_ls_goodness_of_fit_ref 1.121
_refine_ls_matrix_type full
_refine_ls_number_parameters 44
_refine_ls_number_reflns 1031
_refine_ls_number_restraints 6
_refine_ls_restrained_S_all 1.143
_refine_ls_R_factor_all 0.0373
_refine_ls_R_factor_gt 0.0286
_refine_ls_shift/su_max 0.000
_refine_ls_shift/su_mean 0.000
_refine_ls_structure_factor_coef Fsqd
_refine_ls_weighting_details
;
 calc w=1/[\s\^2\^(Fo\^2\^)+(0.0520P)\^2\^+0.0591P] where
 P=(Fo\^2\^+2Fc\^2\^)/3
;
_refine_ls_weighting_scheme calc
_refine_ls_wR_factor_gt 0.0889
_refine_ls_wR_factor_ref 0.0911
_reflns_number_gt 797
_reflns_number_total 1031
_reflns_threshold_expression >2sigma(I)
_cod_data_source_file c7ce01980g2.cif
_cod_data_source_block HCE_293K_01MPa
_cod_depositor_comments 'Adding full bibliography for 7229662--7229668.cif.'
_cod_database_code 7229667

loop_
_symmetry_equiv_pos_as_xyz
'x, y, z'
'-x+1/2, -y, z+1/2'
'-x, y+1/2, -z'
'x+1/2, -y+1/2, -z+1/2'
'-x, -y, -z'
'x-1/2, y, -z-1/2'
'x, -y-1/2, z'
'-x-1/2, y-1/2, z-1/2'

loop_
_atom_site_label
_atom_site_type_symbol
_atom_site_fract_x
_atom_site_fract_y
_atom_site_fract_z
_atom_site_U_iso_or_equiv
_atom_site_adp_type
_atom_site_occupancy
_atom_site_symmetry_multiplicity
_atom_site_calc_flag
_atom_site_refinement_flags
C1 C 0.1109(2) 0.2500 0.2145(4) 0.0472(5) Uani 1 2 d SU
C2 C 0.1402(2) 0.2500 -0.0235(4) 0.0506(6) Uani 1 2 d SU
Cl1 Cl 0.24110(6) 0.2500 0.36044(12) 0.0615(3) Uani 1 2 d SU
Cl2 Cl 0.02975(5) 0.39223(5) 0.27462(9) 0.0636(2) Uani 1 1 d U
Cl3 Cl 0.00938(7) 0.2500 -0.16705(13) 0.0662(3) Uani 1 2 d SU
Cl4 Cl 0.22191(5) 0.39185(6) -0.08316(10) 0.0725(2) Uani 1 1 d U

loop_
_atom_site_aniso_label
_atom_site_aniso_U_11
_atom_site_aniso_U_22
_atom_site_aniso_U_33
_atom_site_aniso_U_23
_atom_site_aniso_U_13
_atom_site_aniso_U_12
C1 0.0439(12) 0.0421(12) 0.0557(15) 0.000 -0.0005(10) 0.000
C2 0.0542(14) 0.0419(12) 0.0559(14) 0.000 0.0009(11) 0.000
Cl1 0.0524(4) 0.0700(5) 0.0622(5) 0.000 -0.0169(3) 0.000
Cl2 0.0650(4) 0.0524(3) 0.0733(4) -0.0156(3) 0.0050(2) 0.0158(2)
Cl3 0.0722(5) 0.0703(5) 0.0562(5) 0.000 -0.0213(3) 0.000
Cl4 0.0813(4) 0.0587(4) 0.0775(4) 0.0151(3) 0.0139(3) -0.0211(3)

loop_
_atom_type_symbol
_atom_type_description
_atom_type_scat_dispersion_real
_atom_type_scat_dispersion_imag
_atom_type_scat_source
C C 0.0033 0.0016 'International Tables Vol C Tables 4.2.6.8 and 6.1.1.4'
Cl Cl 0.1484 0.1585 'International Tables Vol C Tables 4.2.6.8 and 6.1.1.4'

loop_
_geom_angle_atom_site_label_1
_geom_angle_atom_site_label_2
_geom_angle_atom_site_label_3
_geom_angle
_geom_angle_site_symmetry_1
_geom_angle_site_symmetry_3
C2 C1 Cl2 109.09(12) . 7_565
C2 C1 Cl2 109.09(12) . .
Cl2 C1 Cl2 110.08(14) 7_565 .
C2 C1 Cl1 109.40(18) . .
Cl2 C1 Cl1 109.58(10) 7_565 .
Cl2 C1 Cl1 109.58(10) . .
C1 C2 Cl4 109.05(13) . .
C1 C2 Cl4 109.05(13) . 7_565
Cl4 C2 Cl4 109.66(14) . 7_565
C1 C2 Cl3 108.86(19) . .
Cl4 C2 Cl3 110.10(11) . .
Cl4 C2 Cl3 110.10(11) 7_565 .

loop_
_geom_bond_atom_site_label_1
_geom_bond_atom_site_label_2
_geom_bond_distance
_geom_bond_site_symmetry_2
C1 C2 1.561(4) .
C1 Cl2 1.7665(15) 7_565
C1 Cl2 1.7665(15) .
C1 Cl1 1.768(3) .
C2 Cl4 1.7664(15) .
C2 Cl4 1.7664(15) 7_565
C2 Cl3 1.766(3) .

loop_
_geom_torsion_atom_site_label_1
_geom_torsion_atom_site_label_2
_geom_torsion_atom_site_label_3
_geom_torsion_atom_site_label_4
_geom_torsion
_geom_torsion_site_symmetry_1
_geom_torsion_site_symmetry_4
Cl2 C1 C2 Cl4 -179.72(10) 7_565 .
Cl2 C1 C2 Cl4 60.0(2) . .
Cl1 C1 C2 Cl4 -59.86(12) . .
Cl2 C1 C2 Cl4 -60.0(2) 7_565 7_565
Cl2 C1 C2 Cl4 179.72(10) . 7_565
Cl1 C1 C2 Cl4 59.86(12) . 7_565
Cl2 C1 C2 Cl3 60.14(11) 7_565 .
Cl2 C1 C2 Cl3 -60.14(11) . .
Cl1 C1 C2 Cl3 180.0 . .
